data_4031847
loop_
_publ_author_name
'Sokolovs, Igors'
'Suna, Edgars'

_publ_section_title
;
 Para-Selective Cu-Catalyzed C-H Aryloxylation of Electron-Rich Arenes and
 Heteroarenes.
;
_journal_issue 2
_journal_name_full 'The Journal of organic chemistry'
_journal_page_first 371
_journal_page_last 379
_journal_paper_doi 10.1021/acs.joc.5b02728
_journal_volume 81
_journal_year 2016
_chemical_compound_source 'Local laboratory'
_chemical_formula_moiety 'C21 H22 Br I N O2, C6 H4 N O3, C6 H5 N O3'
_chemical_formula_sum 'C33 H31 Br I N3 O8'
_chemical_formula_weight 804.428
_chemical_name_systematic
;
 ?
;
_space_group_IT_number 2
_symmetry_cell_setting triclinic
_symmetry_space_group_name_Hall '-P 1'
_symmetry_space_group_name_H-M 'P -1'
_atom_sites_solution_hydrogens mixed
_atom_sites_solution_primary direct
_atom_sites_solution_secondary difmap
_audit_creation_method maXus
_cell_angle_alpha 75.2788(7)
_cell_angle_beta 88.3395(7)
_cell_angle_gamma 83.2541(12)
_cell_formula_units_Z 2
_cell_length_a 8.70520(10)
_cell_length_b 12.2035(2)
_cell_length_c 16.0777(4)
_cell_measurement_reflns_used 14338
_cell_measurement_temperature 183
_cell_measurement_theta_max 28.5
_cell_measurement_theta_min 0.9
_cell_volume 1640.49(5)
_computing_cell_refinement 'HKL Scalepack (Otwinowski & Minor 1997)'
_computing_data_collection KappaCCD
_computing_data_reduction 'Denzo and Scalepak (Otwinowski & Minor, 1997)'
_computing_molecular_graphics 'Ortep (Johnson, 1976)'
_computing_publication_material 'maXus(Mackay et al., 1999)'
_computing_structure_refinement 'maXus(Mackay et al., 1999)'
_computing_structure_solution 'SIR97(Cascarano al.,Acta Cryst.,1996,A52,C-79)'
_diffrn_ambient_temperature 183(2)
_diffrn_measured_fraction_theta_full 0.98
_diffrn_measured_fraction_theta_max 0.98
_diffrn_measurement_device_type 'Bruker-Nonius KappaCCD'
_diffrn_measurement_method '\f and \w scan'
_diffrn_orient_matrix_type X=UH
_diffrn_orient_matrix_UB_11 0.00279
_diffrn_orient_matrix_UB_12 0.09043
_diffrn_orient_matrix_UB_13 -0.07207
_diffrn_orient_matrix_UB_21 0.06841
_diffrn_orient_matrix_UB_22 0.02204
_diffrn_orient_matrix_UB_23 0.04589
_diffrn_orient_matrix_UB_31 0.02318
_diffrn_orient_matrix_UB_32 -0.03778
_diffrn_orient_matrix_UB_33 -0.04660
_diffrn_radiation_source 'fine-focus sealed tube'
_diffrn_radiation_type ' MoK\a'
_diffrn_radiation_wavelength_id all
_diffrn_reflns_av_R_equivalents 0.025
_diffrn_reflns_limit_h_max 11
_diffrn_reflns_limit_h_min -11
_diffrn_reflns_limit_k_max 16
_diffrn_reflns_limit_k_min -14
_diffrn_reflns_limit_l_max 21
_diffrn_reflns_limit_l_min -20
_diffrn_reflns_number 11515
_diffrn_reflns_theta_full 29.0
_diffrn_reflns_theta_max 29.0
_diffrn_reflns_theta_min 3.3
_exptl_absorpt_coefficient_mu 2.25
_exptl_absorpt_correction_type none
_exptl_crystal_colour Yellow
_exptl_crystal_density_diffrn 1.629
_exptl_crystal_density_method 'not measured'
_exptl_crystal_description Prism
_exptl_crystal_F_000 804
_exptl_crystal_size_max 0.19
_exptl_crystal_size_mid 0.17
_exptl_crystal_size_min 0.16
_refine_diff_density_max 0.85
_refine_diff_density_min -1.35
_refine_diff_density_rms 0.10
_refine_ls_extinction_method none
_refine_ls_goodness_of_fit_all 1.037
_refine_ls_goodness_of_fit_gt 1.009
_refine_ls_goodness_of_fit_ref 1.006
_refine_ls_hydrogen_treatment constr
_refine_ls_matrix_type full
_refine_ls_number_constraints 31
_refine_ls_number_parameters 415
_refine_ls_number_reflns 7257
_refine_ls_number_restraints 0
_refine_ls_R_factor_all 0.043
_refine_ls_R_factor_gt 0.034
_refine_ls_shift/su_max 0.009
_refine_ls_shift/su_mean 0.001
_refine_ls_structure_factor_coef F^2^
_refine_ls_weighting_details ' w = 1 / ( s^2^(Fo^2^) + 0.10000 * Fo^2^)'
_refine_ls_weighting_scheme sigma
_refine_ls_wR_factor_all 0.068
_refine_ls_wR_factor_gt 0.066
_refine_ls_wR_factor_ref 0.066
_reflns_d_resolution_high 0.61
_reflns_d_resolution_low 1.73
_reflns_limit_h_max 11
_reflns_limit_h_min 0
_reflns_limit_k_max 16
_reflns_limit_k_min -16
_reflns_limit_l_max 21
_reflns_limit_l_min -21
_reflns_number_gt 7266
_reflns_number_total 8629
_reflns_threshold_expression 'I> 3.00 sigma(I)'
_cod_data_source_file jo5b02728_si_002.cif
_cod_data_source_block Dmitry
_cod_depositor_comments
;
The following automatic conversions were performed:

'_symmetry_cell_setting' value 'Triclinic' changed to 'triclinic'
according to
/usr/data/users/saulius/crontab/automatic-downloads/current/ACS/lib/dictionaries/cif_core.dic
dictionary named 'cif_core.dic' version 2.4.2 from 2011-04-26.

Automatic conversion script
Id: cif_fix_values 4268 2015-11-12 08:31:59Z antanas 

The following automatic conversions were performed:

'_atom_sites_solution_hydrogens' value 'geom, diff' was changed to
'mixed'.

Automatic conversion script
Id: cif_fix_values 6452 2018-10-05 10:23:21Z andrius 
;
_cod_original_sg_symbol_H-M 'P -1          '
_cod_original_formula_sum 'C33 H31 Br I N3 O8 '
_cod_database_code 4031847

loop_
_symmetry_equiv_pos_as_xyz
+X,+Y,+Z
-X,-Y,-Z

loop_
_atom_site_label
_atom_site_fract_x
_atom_site_fract_y
_atom_site_fract_z
_atom_site_U_iso_or_equiv
_atom_site_occupancy
_atom_site_adp_type
I16 0.457061(17) 0.688940(13) 0.367400(10) 0.03169(8) 1.00 Uij
Br26 0.90182(4) 1.01489(4) 0.10942(2) 0.0635(2) 1.00 Uij
O7a 0.6926(2) 0.45176(17) 0.68420(13) 0.0417(10) 1.00 Uij
O12 0.4393(2) 0.68026(17) 0.53985(13) 0.0384(9) 1.00 Uij
C2b 0.8564(4) 0.3664(3) 0.8896(2) 0.0495(16) 1.00 Uij
C20 0.5046(5) 0.8048(3) 0.0570(2) 0.059(2) 1.00 Uij
C2a 0.7770(3) 0.5298(2) 0.54148(18) 0.0342(12) 1.00 Uij
C4b 0.9166(5) 0.3523(3) 1.0365(2) 0.060(2) 1.00 Uij
N1 0.6845(2) 0.90833(18) 0.47668(15) 0.0324(10) 1.00 Uij
O13 0.5095(2) 0.79260(17) 0.61945(13) 0.0400(9) 1.00 Uij
C23 0.2746(4) 0.9081(3) 0.2327(3) 0.0583(18) 1.00 Uij
C2 0.5889(3) 0.8261(2) 0.47541(18) 0.0314(11) 1.00 Uij
C1a 0.7772(3) 0.5201(2) 0.63131(18) 0.0349(12) 1.00 Uij
O7b 0.6394(3) 0.49943(19) 0.82761(15) 0.0496(11) 1.00 Uij
C7 0.8505(3) 1.0247(2) 0.3650(2) 0.0416(13) 1.00 Uij
C3b 0.9488(4) 0.3157(3) 0.9614(3) 0.0566(18) 1.00 Uij
O10b 0.9674(6) 0.3228(4) 1.1812(2) 0.117(3) 1.00 Uij
C8 0.7449(3) 0.9447(2) 0.39562(19) 0.0340(11) 1.00 Uij
C5a 0.9577(3) 0.6642(2) 0.6062(2) 0.0427(14) 1.00 Uij
C3 0.5861(3) 0.8112(2) 0.39299(18) 0.0310(11) 1.00 Uij
C17 0.4830(3) 0.7408(2) 0.23318(18) 0.0374(13) 1.00 Uij
C4a 0.9539(3) 0.6710(2) 0.5190(2) 0.0368(12) 1.00 Uij
C1b 0.7327(4) 0.4496(2) 0.8938(2) 0.0420(14) 1.00 Uij
N8a 1.0428(3) 0.7491(2) 0.4595(2) 0.0448(12) 1.00 Uij
C9 0.6849(3) 0.8859(2) 0.34014(18) 0.0315(11) 1.00 Uij
C4 0.7332(3) 0.9066(2) 0.25357(19) 0.0364(12) 1.00 Uij
N8b 1.0107(6) 0.3006(4) 1.1125(3) 0.091(3) 1.00 Uij
C11 0.5062(3) 0.7596(2) 0.54753(17) 0.0314(11) 1.00 Uij
C3a 0.8648(3) 0.6035(2) 0.48638(19) 0.0359(12) 1.00 Uij
C6 0.8965(3) 1.0439(3) 0.2807(2) 0.0428(14) 1.00 Uij
C10 0.7289(3) 0.9461(2) 0.5515(2) 0.0421(14) 1.00 Uij
C5 0.8375(3) 0.9846(3) 0.2261(2) 0.0420(14) 1.00 Uij
C14 0.4355(4) 0.7231(3) 0.69398(19) 0.0430(14) 1.00 Uij
O9a 1.0471(3) 0.7474(2) 0.38316(18) 0.0558(12) 1.00 Uij
C6a 0.8702(4) 0.5903(3) 0.6616(2) 0.0436(14) 1.00 Uij
C22 0.5960(3) 0.6793(3) 0.1942(2) 0.0428(14) 1.00 Uij
C21 0.6024(5) 0.7143(3) 0.1047(2) 0.056(2) 1.00 Uij
O10a 1.1132(3) 0.8140(2) 0.4882(2) 0.0643(14) 1.00 Uij
C15 0.4732(5) 0.7658(3) 0.7696(2) 0.0576(19) 1.00 Uij
C18 0.3850(3) 0.8354(3) 0.1888(2) 0.0435(14) 1.00 Uij
C24 0.5086(8) 0.8343(5) -0.0401(3) 0.097(4) 1.00 Uij
C25 0.7089(4) 0.5834(3) 0.2441(3) 0.0616(19) 1.00 Uij
C19 0.3984(4) 0.8647(3) 0.0999(2) 0.0545(17) 1.00 Uij
C5b 0.7992(6) 0.4339(3) 1.0415(2) 0.067(2) 1.00 Uij
C6b 0.7074(5) 0.4843(3) 0.9693(2) 0.0581(19) 1.00 Uij
O9b 1.1261(5) 0.2360(4) 1.1055(3) 0.115(3) 1.00 Uij
H4 0.694200 0.870863 0.213968 0.040267 1.00 Uiso
H25A 0.770450 0.605063 0.287694 0.065118 1.00 Uiso
H2b 0.883876 0.349558 0.833866 0.053915 1.00 Uiso
H3b 1.029373 0.253744 0.958129 0.059690 1.00 Uiso
H2a 0.726425 0.476901 0.518667 0.038575 1.00 Uiso
H3a 0.879649 0.603247 0.425230 0.040023 1.00 Uiso
H25B 0.652650 0.521741 0.275606 0.065118 1.00 Uiso
H25C 0.779949 0.555541 0.204906 0.065118 1.00 Uiso
H14A 0.473341 0.641832 0.700740 0.047061 1.00 Uiso
H14B 0.323694 0.729690 0.683127 0.047061 1.00 Uiso
H23A 0.340715 0.940093 0.270219 0.058839 1.00 Uiso
H10A 0.753482 0.877876 0.600102 0.046798 1.00 Uiso
H23B 0.217815 0.969193 0.190019 0.058839 1.00 Uiso
H23C 0.202915 0.862293 0.269619 0.058839 1.00 Uiso
H10B 0.818983 0.987476 0.538102 0.046798 1.00 Uiso
H10C 0.643182 0.995076 0.566602 0.046798 1.00 Uiso
H6 0.967734 1.098618 0.252484 0.045945 1.00 Uiso
H19 0.330069 0.929428 0.064512 0.057721 1.00 Uiso
H15A 0.416566 0.727857 0.819385 0.061608 1.00 Uiso
H15B 0.442866 0.846557 0.757585 0.061608 1.00 Uiso
H15C 0.588666 0.750657 0.784285 0.061608 1.00 Uiso
H5b 0.779816 0.472875 1.089797 0.072137 1.00 Uiso
H7 0.888928 1.064107 0.403215 0.045645 1.00 Uiso
H6a 0.872042 0.586352 0.721913 0.048077 1.00 Uiso
H6b 0.620015 0.547669 0.973994 0.062759 1.00 Uiso
H24A 0.478403 0.769409 -0.062636 0.102885 1.00 Uiso
H24B 0.435203 0.901209 -0.062536 0.102885 1.00 Uiso
H24C 0.613003 0.848709 -0.059136 0.102885 1.00 Uiso
H5a 1.032612 0.704844 0.626419 0.047342 1.00 Uiso
H7b 0.670618 0.472765 0.768782 0.053940 1.00 Uiso
H21 0.678314 0.673114 0.076176 0.065469 1.00 Uiso

loop_
_atom_site_aniso_label
_atom_site_aniso_U_11
_atom_site_aniso_U_22
_atom_site_aniso_U_33
_atom_site_aniso_U_12
_atom_site_aniso_U_13
_atom_site_aniso_U_23
I16 0.03230(10) 0.03205(11) 0.02915(11) -.00840(7) -.00270(6) -.00890(7)
Br26 0.0556(2) 0.0867(3) 0.0415(2) -.03108(19) 0.00532(15) -.00183(18)
O7a 0.0518(11) 0.0409(11) 0.0310(11) -.0176(9) -.0032(8) -.0096(8)
O12 0.0413(10) 0.0387(10) 0.0333(10) -.0104(8) -.0003(8) -.0108(8)
C2b 0.0498(16) 0.0538(18) 0.0431(18) -.0106(14) 0.0012(13) -.0189(15)
C20 0.077(2) 0.069(2) 0.0290(16) -.0228(19) -.0029(15) -.0116(16)
C2a 0.0330(12) 0.0290(12) 0.0386(15) -.0054(10) -.0049(10) -.0107(11)
C4b 0.083(2) 0.0514(19) 0.0403(18) -.0349(19) -.0173(17) 0.0026(15)
N1 0.0328(10) 0.0278(10) 0.0351(12) -.0038(8) -.0042(8) -.0110(9)
O13 0.0495(10) 0.0375(10) 0.0317(10) -.0067(8) 0.0003(8) -.0140(8)
C23 0.0442(16) 0.063(2) 0.054(2) 0.0128(15) 0.0025(14) 0.0068(17)
C2 0.0299(11) 0.0254(11) 0.0366(14) 0.0003(9) -.0040(9) -.0100(10)
C1a 0.0378(13) 0.0285(12) 0.0366(15) -.0067(10) -.0055(10) -.0096(11)
O7b 0.0581(13) 0.0478(12) 0.0410(12) -.0048(10) -.0040(10) -.0176(10)
C7 0.0336(12) 0.0333(13) 0.0549(19) -.0060(11) -.0085(12) -.0113(13)
C3b 0.0557(18) 0.0498(19) 0.058(2) -.0122(15) -.0088(16) -.0043(16)
O10b 0.208(5) 0.100(3) 0.0501(19) -.063(3) -.050(2) -.0011(19)
C8 0.0296(11) 0.0291(12) 0.0404(15) -.0006(9) -.0093(10) -.0084(11)
C5a 0.0377(13) 0.0338(13) 0.0555(19) -.0058(11) -.0080(12) -.0182(13)
C3 0.0266(10) 0.0278(11) 0.0367(14) -.0034(9) -.0024(9) -.0105(10)
C17 0.0370(12) 0.0411(14) 0.0325(14) -.0142(11) 0.0000(10) -.0106(11)
C4a 0.0287(11) 0.0250(12) 0.0528(18) -.0019(9) 0.0008(11) -.0075(12)
C1b 0.0517(15) 0.0378(14) 0.0353(15) -.0138(12) 0.0009(12) -.0130(12)
N8a 0.0335(11) 0.0263(11) 0.068(2) -.0017(9) -.0013(11) -.0026(11)
C9 0.0295(11) 0.0279(12) 0.0344(14) -.0023(9) -.0036(9) -.0068(10)
C4 0.0322(12) 0.0374(14) 0.0362(15) -.0057(10) -.0018(10) -.0073(11)
N8b 0.126(4) 0.074(3) 0.064(3) -.057(3) -.045(3) 0.015(2)
C11 0.0318(11) 0.0299(12) 0.0300(13) 0.0014(9) -.0050(9) -.0093(10)
C3a 0.0355(12) 0.0288(12) 0.0408(15) 0.0003(10) -.0026(11) -.0108(11)
C6 0.0362(13) 0.0376(14) 0.0491(18) -.0111(11) -.0036(12) -.0004(13)
C10 0.0468(15) 0.0357(14) 0.0430(17) -.0052(12) -.0107(12) -.0178(13)
C5 0.0361(13) 0.0451(16) 0.0398(16) -.0083(12) -.0017(11) -.0035(13)
C14 0.0557(16) 0.0417(15) 0.0288(14) -.0058(13) 0.0041(12) -.0101(12)
O9a 0.0514(12) 0.0446(12) 0.0640(17) -.0093(10) 0.0098(11) -.0030(12)
C6a 0.0455(15) 0.0411(15) 0.0426(17) -.0095(12) -.0089(12) -.0150(13)
C22 0.0492(15) 0.0405(14) 0.0388(16) -.0131(12) 0.0036(12) -.0193(13)
C21 0.074(2) 0.059(2) 0.048(2) -.0236(18) 0.0161(17) -.0304(17)
O10a 0.0554(13) 0.0406(12) 0.093(2) -.0219(10) -.0038(13) -.0137(13)
C15 0.080(2) 0.055(2) 0.0345(17) -.0052(17) 0.0036(15) -.0158(15)
C18 0.0377(13) 0.0536(17) 0.0338(15) -.0114(12) -.0050(11) -.0010(13)
C24 0.156(5) 0.105(4) 0.033(2) -.020(4) 0.004(3) -.020(2)
C25 0.064(2) 0.051(2) 0.065(2) 0.0036(16) 0.0115(17) -.0221(18)
C19 0.0568(18) 0.065(2) 0.0364(17) -.0137(16) -.0098(14) -.0050(15)
C5b 0.108(3) 0.055(2) 0.0387(19) -.028(2) -.0007(19) -.0173(16)
C6b 0.082(2) 0.0529(19) 0.0379(18) -.0115(17) 0.0032(16) -.0206(15)
O9b 0.117(3) 0.102(3) 0.110(3) -.032(2) -.067(3) 0.017(2)

loop_
_atom_type_symbol
_atom_type_description
_atom_type_scat_dispersion_real
_atom_type_scat_dispersion_imag
_atom_type_scat_source
'C ' 'C ' 0.0033 0.0016 'Waasmaier & Kirfel, 1995'
'H ' 'H ' 0.0000 0.0000 'Waasmaier & Kirfel, 1995'
Br Br -0.2901 2.4595 'Waasmaier & Kirfel, 1995'
'I ' 'I ' -0.4742 1.8119 'Waasmaier & Kirfel, 1995'
'N ' 'N ' 0.0061 0.0033 'Waasmaier & Kirfel, 1995'
'O ' 'O ' 0.0106 0.0060 'Waasmaier & Kirfel, 1995'

loop_
_diffrn_radiation_wavelength
0.71073

loop_
_geom_angle_atom_site_label_1
_geom_angle_atom_site_label_2
_geom_angle_atom_site_label_3
_geom_angle
C3b C2b C1b 120.4(3)
C21 C20 C24 120.5(4)
C21 C20 C19 118.9(3)
C24 C20 C19 120.6(4)
C1a C2a C3a 121.0(2)
C3b C4b N8b 119.2(4)
C3b C4b C5b 122.4(3)
N8b C4b C5b 118.4(4)
C2 N1 C8 108.4(2)
C2 N1 C10 127.6(2)
C8 N1 C10 123.8(2)
C11 O13 C14 116.0(2)
N1 C2 C3 109.0(2)
N1 C2 C11 127.8(2)
C3 C2 C11 123.2(2)
O7a C1a C2a 121.6(2)
O7a C1a C6a 121.0(3)
C2a C1a C6a 117.3(3)
C8 C7 C6 118.8(3)
C2b C3b C4b 118.1(3)
N1 C8 C7 130.0(3)
N1 C8 C9 109.1(2)
C7 C8 C9 120.8(3)
C4a C5a C6a 119.2(2)
C2 C3 C9 108.2(2)
C22 C17 C18 124.3(3)
C5a C4a N8a 120.3(3)
C5a C4a C3a 121.3(3)
N8a C4a C3a 118.4(3)
C2b C1b O7b 122.9(3)
C2b C1b C6b 119.3(3)
O7b C1b C6b 117.8(3)
C4a N8a O9a 119.1(2)
C4a N8a O10a 118.0(3)
O9a N8a O10a 122.9(3)
C8 C9 C3 105.3(2)
C8 C9 C4 119.8(2)
C3 C9 C4 134.9(2)
C9 C4 C5 117.7(3)
C4b N8b O10b 117.9(6)
C4b N8b O9b 118.2(5)
O10b N8b O9b 123.8(5)
O12 C11 O13 123.8(2)
O12 C11 C2 121.2(2)
O13 C11 C2 115.0(2)
C2a C3a C4a 119.7(3)
C7 C6 C5 120.2(3)
Br26 C5 C4 118.3(2)
Br26 C5 C6 119.0(2)
C4 C5 C6 122.7(3)
O13 C14 C15 106.4(2)
C1a C6a C5a 121.6(3)
C17 C22 C21 115.7(3)
C17 C22 C25 123.3(3)
C21 C22 C25 121.0(3)
C20 C21 C22 122.6(3)
C23 C18 C17 123.6(3)
C23 C18 C19 120.0(3)
C17 C18 C19 116.4(3)
C20 C19 C18 122.1(3)
C4b C5b C6b 119.2(3)
C1b C6b C5b 120.6(4)
C3b C2b H2b 120.0
C1b C2b H2b 119.4
C1a C2a H2a 120.2
C3a C2a H2a 118.2
C18 C23 H23A 106.5
C18 C23 H23B 110.1
C18 C23 H23C 110.9
H23A C23 H23B 110.9
H23A C23 H23C 108.4
H23B C23 H23C 110.0
C1b O7b H7b 114.1
C8 C7 H7 119.7
C6 C7 H7 121.6
C2b C3b H3b 118.7
C4b C3b H3b 123.1
C4a C5a H5a 117.8
C6a C5a H5a 122.5
C9 C4 H4 122.6
C5 C4 H4 119.6
C2a C3a H3a 122.5
C4a C3a H3a 117.3
C7 C6 H6 125.5
C5 C6 H6 114.3
N1 C10 H10A 108.7
N1 C10 H10B 110.4
N1 C10 H10C 108.7
H10A C10 H10B 109.5
H10A C10 H10C 109.9
H10B C10 H10C 109.7
O13 C14 H14A 109.6
O13 C14 H14B 109.2
C15 C14 H14A 112.8
C15 C14 H14B 113.2
H14A C14 H14B 105.6
C1a C6a H6a 119.4
C5a C6a H6a 119.1
C20 C21 H21 120.0
C22 C21 H21 117.4
C14 C15 H15A 109.1
C14 C15 H15B 109.5
C14 C15 H15C 112.5
H15A C15 H15B 109.1
H15A C15 H15C 108.2
H15B C15 H15C 108.4
C20 C24 H24A 111.1
C20 C24 H24B 109.1
C20 C24 H24C 108.8
H24A C24 H24B 108.1
H24A C24 H24C 108.9
H24B C24 H24C 110.8
C22 C25 H25A 114.1
C22 C25 H25B 109.3
C22 C25 H25C 109.7
H25A C25 H25B 106.2
H25A C25 H25C 108.3
H25B C25 H25C 109.1
C20 C19 H19 117.5
C18 C19 H19 120.4
C4b C5b H5b 126.5
C6b C5b H5b 113.5
C1b C6b H6b 121.4
C5b C6b H6b 118.0

loop_
_geom_bond_atom_site_label_1
_geom_bond_atom_site_label_2
_geom_bond_distance
Br26 C5 1.899(3)
O7a C1a 1.307(3)
O12 C11 1.221(3)
C2b C3b 1.392(5)
C2b C1b 1.403(5)
C20 C21 1.385(6)
C20 C24 1.511(5)
C20 C19 1.386(6)
C2a C1a 1.419(4)
C2a C3a 1.377(4)
C4b C3b 1.400(5)
C4b N8b 1.451(5)
C4b C5b 1.356(6)
N1 C2 1.381(3)
N1 C8 1.376(4)
N1 C10 1.469(3)
O13 C11 1.319(3)
O13 C14 1.462(4)
C23 C18 1.513(5)
C2 C3 1.384(4)
C2 C11 1.460(4)
C1a C6a 1.422(4)
O7b C1b 1.329(4)
C7 C8 1.407(4)
C7 C6 1.371(5)
O10b N8b 1.241(6)
C8 C9 1.423(4)
C5a C4a 1.384(4)
C5a C6a 1.379(4)
C3 C9 1.428(3)
C17 C22 1.398(4)
C17 C18 1.399(4)
C4a N8a 1.446(4)
C4a C3a 1.395(4)
C1b C6b 1.388(4)
N8a O9a 1.232(4)
N8a O10a 1.237(3)
C9 C4 1.411(4)
C4 C5 1.376(4)
N8b O9b 1.223(7)
C6 C5 1.412(4)
C14 C15 1.498(4)
C22 C21 1.395(5)
C22 C25 1.509(5)
C18 C19 1.388(5)
C5b C6b 1.393(5)
O7a H7b 1.450
C2b H2b 0.985
C2a H2a 0.970
C23 H23A 1.020
C23 H23B 0.972
C23 H23C 0.973
C7 H7 0.960
C3b H3b 0.980
C5a H5a 0.973
C4 H4 0.948
C3a H3a 0.989
C6 H6 0.982
C10 H10A 0.994
C10 H10B 0.972
C10 H10C 0.966
C14 H14A 0.988
C14 H14B 0.984
C6a H6a 0.960
C21 H21 0.960
C15 H15A 0.970
C15 H15B 0.960
C15 H15C 1.024
C24 H24A 1.013
C24 H24B 0.973
C24 H24C 0.972
C25 H25A 0.998
C25 H25B 0.971
C25 H25C 0.965
C19 H19 0.991
C5b H5b 1.010
C6b H6b 1.034

loop_
_geom_contact_atom_site_label_1
_geom_contact_atom_site_label_2
_geom_contact_distance
_geom_contact_site_symmetry_1
_geom_contact_site_symmetry_2
I16 O7a 2.578(2) 1_555 2_666
O7a C17 2.960(3) 1_555 2_666
O12 O10a 3.126(3) 1_555 1_455
O7b C22 3.249(3) 1_555 2_666
O10b C6a 3.382(4) 1_555 2_767
C3a C3a 3.196(5) 1_555 2_766
H4 H24B 3.3037 1_555 2_675
H2b H25C 3.2584 1_555 2_766
H25B H5b 3.3263 1_555 1_554
H25C H6a 3.3910 1_555 2_766
H23A H15B 3.3225 1_555 2_676
H10A H7 3.2684 1_555 2_776
H23B H24C 3.1222 1_555 2_675
H23C H6 3.2902 1_555 1_455
H10B H10B 3.3673 1_555 2_776
H10C H10C 3.3050 1_555 2_676
H19 H24B 3.0664 1_555 2_675
H15A H24B 3.2008 1_555 1_556
H15A H24C 3.3412 1_555 1_556
H15B H24B 3.1260 1_555 1_556
H15B H24C 3.3435 1_555 1_556
H15C H24C 3.0717 1_555 1_556

loop_
_geom_torsion_atom_site_label_1
_geom_torsion_atom_site_label_2
_geom_torsion_atom_site_label_3
_geom_torsion_atom_site_label_4
_geom_torsion
C1b C2b C3b C4b -1.5(3)
C3b C2b C1b O7b -179.0(5)
C3b C2b C1b C6b 2.7(3)
C24 C20 C21 C22 -175.7(6)
C19 C20 C21 C22 1.5(3)
C21 C20 C19 C18 -1.3(3)
C24 C20 C19 C18 175.9(6)
C3a C2a C1a O7a 178.9(4)
C1a C2a C3a C4a -0.9(3)
C3a C2a C1a C6a 0.6(3)
N8b C4b C3b C2b 179.7(6)
C3b C4b N8b O10b -170.4(6)
C3b C4b N8b O9b 8.3(4)
C5b C4b C3b C2b 0.4(4)
C3b C4b C5b C6b -0.5(4)
C5b C4b N8b O10b 9.0(4)
N8b C4b C5b C6b -179.8(6)
C5b C4b N8b O9b -172.4(7)
C2 N1 C8 C7 -178.2(4)
C8 N1 C2 C3 -1.0(2)
C2 N1 C8 C9 1.0(2)
C8 N1 C2 C11 176.7(4)
C10 N1 C2 C3 -175.9(4)
C10 N1 C2 C11 1.8(3)
C10 N1 C8 C7 -3.1(3)
C10 N1 C8 C9 176.1(3)
C14 O13 C11 O12 4.0(2)
C14 O13 C11 C2 -176.5(3)
C11 O13 C14 C15 172.0(3)
C3 C2 N1 C8 -1.0(2)
N1 C2 C3 C9 0.6(2)
C3 C2 N1 C10 -175.9(4)
N1 C2 C11 O12 -171.5(4)
N1 C2 C11 O13 8.9(2)
C11 C2 N1 C8 176.7(4)
C11 C2 N1 C10 1.8(3)
C3 C2 C11 O12 5.9(2)
C3 C2 C11 O13 -173.7(4)
C11 C2 C3 C9 -177.2(3)
O7a C1a C2a C3a 178.9(4)
O7a C1a C6a C5a -178.8(4)
C2a C1a C6a C5a -0.5(3)
C6a C1a C2a C3a 0.6(3)
C6 C7 C8 N1 178.2(5)
C6 C7 C8 C9 -0.9(3)
C8 C7 C6 C5 0.4(3)
C4b C3b C2b C1b -1.5(3)
C2b C3b C4b N8b 179.7(6)
C2b C3b C4b C5b 0.4(4)
C7 C8 N1 C2 -178.2(4)
N1 C8 C7 C6 178.2(5)
C7 C8 N1 C10 -3.1(3)
C9 C8 N1 C2 1.0(2)
N1 C8 C9 C3 -0.6(2)
N1 C8 C9 C4 -178.3(3)
C9 C8 N1 C10 176.1(3)
C7 C8 C9 C3 178.7(3)
C7 C8 C9 C4 0.9(3)
C9 C8 C7 C6 -0.9(3)
C4a C5a C6a C1a 0.6(3)
C6a C5a C4a N8a 179.1(4)
C6a C5a C4a C3a -0.8(3)
C9 C3 C2 N1 0.6(2)
C2 C3 C9 C8 0.0(2)
C2 C3 C9 C4 177.2(4)
C9 C3 C2 C11 -177.2(3)
C22 C17 C18 C23 -173.6(5)
C18 C17 C22 C21 -3.0(3)
C18 C17 C22 C25 174.9(5)
C22 C17 C18 C19 3.2(3)
C5a C4a N8a O9a 174.4(4)
N8a C4a C5a C6a 179.1(4)
C5a C4a N8a O10a -4.7(3)
C5a C4a C3a C2a 1.0(3)
C3a C4a C5a C6a -0.8(3)
N8a C4a C3a C2a -179.0(4)
C3a C4a N8a O9a -5.7(3)
C3a C4a N8a O10a 175.3(4)
O7b C1b C2b C3b -179.0(5)
C6b C1b C2b C3b 2.7(3)
C2b C1b C6b C5b -2.8(3)
O7b C1b C6b C5b 178.8(5)
O9a N8a C4a C5a 174.4(4)
O9a N8a C4a C3a -5.7(3)
O10a N8a C4a C5a -4.7(3)
O10a N8a C4a C3a 175.3(4)
C3 C9 C8 N1 -0.6(2)
C8 C9 C3 C2 0.0(2)
C3 C9 C8 C7 178.7(3)
C4 C9 C8 N1 -178.3(3)
C4 C9 C8 C7 0.9(3)
C8 C9 C4 C5 -0.4(3)
C4 C9 C3 C2 177.2(4)
C3 C9 C4 C5 -177.4(5)
C9 C4 C5 Br26 -179.2(4)
C5 C4 C9 C8 -0.4(3)
C5 C4 C9 C3 -177.4(5)
C9 C4 C5 C6 -0.1(3)
O10b N8b C4b C3b -170.4(6)
O10b N8b C4b C5b 9.0(4)
O9b N8b C4b C3b 8.3(4)
O9b N8b C4b C5b -172.4(7)
O12 C11 O13 C14 4.0(2)
O12 C11 C2 N1 -171.5(4)
O12 C11 C2 C3 5.9(2)
O13 C11 C2 N1 8.9(2)
O13 C11 C2 C3 -173.7(4)
C2 C11 O13 C14 -176.5(3)
C4a C3a C2a C1a -0.9(3)
C2a C3a C4a C5a 1.0(3)
C2a C3a C4a N8a -179.0(4)
C7 C6 C5 Br26 179.2(4)
C5 C6 C7 C8 0.4(3)
C7 C6 C5 C4 0.1(3)
Br26 C5 C4 C9 -179.2(4)
Br26 C5 C6 C7 179.2(4)
C4 C5 C6 C7 0.1(3)
C6 C5 C4 C9 -0.1(3)
C15 C14 O13 C11 172.0(3)
C5a C6a C1a O7a -178.8(4)
C5a C6a C1a C2a -0.5(3)
C1a C6a C5a C4a 0.6(3)
C17 C22 C21 C20 0.6(3)
C21 C22 C17 C18 -3.0(3)
C25 C22 C17 C18 174.9(5)
C25 C22 C21 C20 -177.4(5)
C20 C21 C22 C17 0.6(3)
C22 C21 C20 C24 -175.7(6)
C20 C21 C22 C25 -177.4(5)
C22 C21 C20 C19 1.5(3)
C23 C18 C17 C22 -173.6(5)
C23 C18 C19 C20 176.0(5)
C17 C18 C19 C20 -0.9(3)
C19 C18 C17 C22 3.2(3)
C20 C19 C18 C23 176.0(5)
C20 C19 C18 C17 -0.9(3)
C18 C19 C20 C21 -1.3(3)
C18 C19 C20 C24 175.9(6)
C6b C5b C4b C3b -0.5(4)
C4b C5b C6b C1b 1.7(4)
C6b C5b C4b N8b -179.8(6)
C5b C6b C1b C2b -2.8(3)
C1b C6b C5b C4b 1.7(4)
C5b C6b C1b O7b 178.8(5)
